data_2002986
loop_
_publ_author_name
'Cram, Donald J.'
'de Graaff, R. A. G.'
'Knobler, Carolyn B.'
'Lingenfelter, David S.'
'Maverick, Emily F.'
'Trueblood, Kenneth N.'

_publ_section_title
;
 Chiral recognition between host and guest: a binaphthyl-18-crown-6
 host with <small>D</small>-phenylglycinium methyl ester perchlorate
 guest. A difficult structure solved with <i>CRUNCH</i>
;
_journal_issue 3
_journal_name_full 'Acta Crystallographica Section B'
_journal_page_first 432
_journal_page_last 440
_journal_paper_doi 10.1107/S0108768198013524
_journal_volume 55
_journal_year 1999
_chemical_formula_moiety ' C42 H40 O6, C9 H12 N O2, Cl O4, H2 O'
_chemical_formula_sum 'C51 H52 Cl N O13'
_chemical_formula_weight 924.44
_chemical_melting_point 420(2)
_chemical_name_common D20P
_chemical_name_systematic
;1:1 complex of
 (R)-2,3:4,5-bis[1,2-(3-phenylnaphtho)]-1,6,9,12,15,18-hexaoxacycloeicosa-2,4-
 diene with phenylglycinium methyl ester perchlorate
;
_space_group_IT_number 19
_symmetry_cell_setting orthorhombic
_symmetry_space_group_name_Hall 'P 2ac 2ab'
_symmetry_space_group_name_H-M 'P 21 21 21'
_audit_creation_method SHELXL
_cell_angle_alpha 90.00
_cell_angle_beta 90.00
_cell_angle_gamma 90.00
_cell_formula_units_Z 8
_cell_length_a 23.048(7)
_cell_length_b 34.383(6)
_cell_length_c 11.992(6)
_cell_measurement_reflns_used 25
_cell_measurement_temperature 175
_cell_measurement_theta_max 10.0
_cell_measurement_theta_min 7.95
_cell_volume 9503(6)
_computing_cell_refinement 'UCLA CRYSTALLOGRAPHIC PACKAGE'
_computing_data_collection 'UCLA CRYSTALLOGRAPHIC PACKAGE'
_computing_data_reduction 'UCLA CRYSTALLOGRAPHIC PACKAGE'
_computing_molecular_graphics 'SHELXTL (Sheldrick, 1995)'
_computing_publication_material 'CRUNCH (preproduction version; de Graaff, 1998)'
_computing_structure_refinement 'SHELXL-93 (Sheldrick, 1993)'
_computing_structure_solution 'CRUNCH (preproduction version; de Graaff, 1998)'
_diffrn_ambient_temperature 175(2)
_diffrn_measurement_device 'Rigaku AFC5R'
_diffrn_measurement_method \q/2\q
_diffrn_radiation_monochromator graphite
_diffrn_radiation_source 'fine-focus sealed  tube'
_diffrn_radiation_type CuK\a
_diffrn_radiation_wavelength 1.54180
_diffrn_reflns_av_R_equivalents 0.14
_diffrn_reflns_av_sigmaI/netI 0.0648
_diffrn_reflns_limit_h_max 25
_diffrn_reflns_limit_h_min 0
_diffrn_reflns_limit_k_max 38
_diffrn_reflns_limit_k_min 0
_diffrn_reflns_limit_l_max 13
_diffrn_reflns_limit_l_min 0
_diffrn_reflns_number 7823
_diffrn_reflns_theta_max 60.09
_diffrn_reflns_theta_min 2.57
_diffrn_standards_decay_% 4
_diffrn_standards_interval_count 147
_diffrn_standards_number 3
_exptl_absorpt_coefficient_mu 1.261
_exptl_absorpt_correction_type none
_exptl_crystal_colour colorless
_exptl_crystal_density_diffrn 1.292
_exptl_crystal_density_meas
; 1.261 Mg m^-3^ at 295 K.  The unit-cell volume at this temperature is
  9753; correcting  for the difference in volume at 175 K leads to a
  calculated density at 175 K of 1.294
;
_exptl_crystal_density_method 'flotation (carbon tetrachloride/benzene)'
_exptl_crystal_description 'cut needle'
_exptl_crystal_F_000 3904
_exptl_crystal_size_max 0.39
_exptl_crystal_size_mid 0.20
_exptl_crystal_size_min 0.18
_refine_diff_density_max 1.032
_refine_diff_density_min -0.590
_refine_ls_abs_structure_details 'Flack (1983)'
_refine_ls_abs_structure_Flack -0.14(4)
_refine_ls_extinction_coef 0.00111(12)
_refine_ls_extinction_method SHELXL
_refine_ls_goodness_of_fit_all 1.003
_refine_ls_goodness_of_fit_obs 1.010
_refine_ls_hydrogen_treatment
;
 H atoms riding; fixed C-H distances,<u^2^>~H~ = 1.2 times U~eq~ of
 attached C, except for CH~3~ and NH~3~^+^ groups, for which factor
 was 1.5; CH~3~ groups rotating about O-C bond; NH~3~^+^ groups rotating
 about C-N bond
;
_refine_ls_matrix_type fullcycle
_refine_ls_number_parameters 1208
_refine_ls_number_reflns 7784
_refine_ls_number_restraints 29
_refine_ls_restrained_S_all 1.001
_refine_ls_restrained_S_obs 1.007
_refine_ls_R_factor_all 0.0896
_refine_ls_R_factor_obs 0.0793
_refine_ls_shift/esd_max 0.051,0.342,0.287
_refine_ls_shift/esd_mean 0.005,0.039,0.044
_refine_ls_structure_factor_coef Fsqd
_refine_ls_weighting_details 'w=1/[\s^2^(Fo^2^)+(0.1470P)^2^+18.9318P] where P=(Fo^2^+2Fc^2^)/3'
_refine_ls_weighting_scheme calc
_refine_ls_wR_factor_all 0.2247
_refine_ls_wR_factor_obs 0.2112
_reflns_number_observed 6928
_reflns_number_total 7821
_reflns_observed_criterion >2sigma(I)
_cod_data_source_file fr0005.cif
_cod_data_source_block Text
_cod_depositor_comments
;
The following automatic conversions were performed:

'_refine_ls_weighting_scheme' value 'calc
w=1/[\s^2^(Fo^2^)+(0.1470P)^2^+18.9318P] where P=(Fo^2^+2Fc^2^)/3'
was changed to 'calc'. New tag '_refine_ls_weighting_details' was
created. The value of the new tag was set to
'w=1/[\s^2^(Fo^2^)+(0.1470P)^2^+18.9318P] where P=(Fo^2^+2Fc^2^)/3'.

Automatic conversion script
Id: cif_fix_values 3143 2015-03-26 13:38:13Z robertas 
;
_cod_original_formula_sum 'C51 H52 Cl1 N1 O13'
_cod_database_code 2002986
_cod_database_fobs_code 2002986

loop_
_symmetry_equiv_pos_as_xyz
'x, y, z'
'x+1/2, -y+1/2, -z'
'-x, y+1/2, -z+1/2'
'-x+1/2, -y, z+1/2'

loop_
_atom_site_aniso_label
_atom_site_aniso_U_11
_atom_site_aniso_U_22
_atom_site_aniso_U_33
_atom_site_aniso_U_12
_atom_site_aniso_U_13
_atom_site_aniso_U_23
C1 0.043(4) 0.028(4) 0.048(5) -0.002(3) -0.002(4) 0.002(3)
C2 0.055(5) 0.038(4) 0.047(5) 0.001(4) 0.016(4) 0.009(4)
C3 0.054(5) 0.040(4) 0.046(5) 0.009(4) 0.009(4) 0.001(4)
C4 0.048(4) 0.034(4) 0.037(4) 0.003(4) -0.006(4) 0.001(3)
C5 0.033(4) 0.029(4) 0.039(4) 0.002(3) 0.000(3) 0.004(3)
C6 0.033(4) 0.026(3) 0.042(4) 0.004(3) 0.007(3) 0.000(3)
C7 0.025(3) 0.031(3) 0.029(3) -0.002(3) 0.001(3) 0.003(3)
C8 0.029(3) 0.028(3) 0.030(3) -0.001(3) -0.001(3) 0.002(3)
C9 0.027(3) 0.030(3) 0.032(4) -0.002(3) -0.003(3) 0.001(3)
C10 0.041(4) 0.022(3) 0.046(4) 0.004(3) 0.002(4) -0.001(3)
C11 0.052(5) 0.028(4) 0.042(4) 0.000(3) 0.001(4) -0.003(3)
C12 0.048(4) 0.033(4) 0.041(4) 0.000(3) 0.000(4) -0.008(3)
C13 0.034(4) 0.031(4) 0.035(4) -0.002(3) 0.003(3) 0.004(3)
C14 0.024(3) 0.028(3) 0.024(3) -0.001(3) 0.000(3) -0.001(3)
C15 0.019(3) 0.024(3) 0.036(4) 0.000(3) 0.000(3) 0.001(3)
C16 0.020(3) 0.020(3) 0.034(4) 0.000(3) 0.000(3) 0.002(3)
O17 0.022(2) 0.023(2) 0.038(3) 0.002(2) 0.003(2) -0.006(2)
C18 0.017(3) 0.027(3) 0.048(4) 0.003(3) 0.003(3) -0.007(3)
C19 0.023(3) 0.031(4) 0.050(4) 0.001(3) -0.004(3) -0.004(3)
O20 0.028(2) 0.030(2) 0.038(3) 0.000(2) 0.003(2) -0.005(2)
C21 0.035(4) 0.041(4) 0.036(4) 0.001(3) 0.004(3) -0.002(3)
C22 0.042(4) 0.042(4) 0.032(4) 0.004(3) -0.001(3) -0.009(3)
O23 0.032(2) 0.035(3) 0.037(3) 0.002(2) -0.004(2) -0.006(2)
C24 0.037(4) 0.042(4) 0.032(4) -0.008(3) -0.005(3) -0.001(3)
C25 0.038(4) 0.047(4) 0.041(4) -0.006(4) -0.011(4) 0.006(4)
O26 0.034(3) 0.034(2) 0.038(3) 0.003(2) -0.010(2) 0.003(2)
C27 0.031(4) 0.029(4) 0.050(4) 0.002(3) -0.012(4) 0.001(3)
C28 0.021(3) 0.035(4) 0.058(5) 0.001(3) -0.010(3) -0.004(4)
O29 0.026(2) 0.033(2) 0.045(3) -0.002(2) -0.006(2) -0.001(2)
C30 0.020(3) 0.032(4) 0.047(4) 0.003(3) 0.000(3) 0.001(3)
C31 0.030(3) 0.023(3) 0.037(4) 0.007(3) -0.003(3) -0.001(3)
O32 0.022(2) 0.023(2) 0.037(3) 0.000(2) -0.006(2) 0.000(2)
C33 0.023(3) 0.025(3) 0.028(3) 0.001(3) -0.001(3) -0.001(3)
C34 0.025(3) 0.026(3) 0.030(3) 0.005(3) -0.003(3) -0.002(3)
C35 0.022(3) 0.026(3) 0.039(4) 0.005(3) 0.005(3) -0.003(3)
C36 0.027(3) 0.026(3) 0.047(4) 0.002(3) 0.000(3) -0.001(3)
C37 0.024(3) 0.044(4) 0.052(5) -0.002(3) -0.003(3) -0.010(4)
C38 0.031(4) 0.046(4) 0.037(4) 0.002(3) -0.006(3) -0.004(3)
C39 0.033(4) 0.038(4) 0.035(4) 0.002(3) -0.006(3) 0.001(3)
C40 0.025(3) 0.028(3) 0.040(4) 0.003(3) -0.003(3) -0.002(3)
C41 0.028(3) 0.033(4) 0.032(4) 0.006(3) 0.001(3) 0.002(3)
C42 0.024(3) 0.032(3) 0.026(3) 0.004(3) -0.001(3) 0.003(3)
C43 0.030(4) 0.029(4) 0.035(4) 0.000(3) 0.001(3) -0.002(3)
C44 0.031(4) 0.037(4) 0.037(4) 0.002(3) 0.001(3) 0.000(3)
C45 0.032(4) 0.051(5) 0.036(4) -0.003(3) 0.002(3) -0.002(4)
C46 0.040(4) 0.052(5) 0.035(4) -0.014(4) 0.003(3) 0.000(4)
C47 0.059(5) 0.031(4) 0.040(4) -0.008(4) 0.002(4) 0.004(3)
C48 0.034(4) 0.037(4) 0.034(4) -0.003(3) -0.003(3) -0.001(3)
C1C 0.031(4) 0.028(4) 0.051(4) -0.003(3) -0.005(3) 0.002(3)
C2C 0.031(4) 0.032(4) 0.068(6) -0.004(3) -0.016(4) 0.017(4)
C3C 0.021(3) 0.035(4) 0.069(6) -0.009(3) -0.010(4) 0.017(4)
C4C 0.026(4) 0.040(4) 0.051(5) -0.001(3) 0.007(3) 0.017(4)
C5C 0.026(4) 0.027(3) 0.053(5) -0.005(3) -0.004(3) 0.008(3)
C6C 0.030(4) 0.020(3) 0.038(4) 0.000(3) -0.002(3) 0.006(3)
C7C 0.027(3) 0.024(3) 0.039(4) -0.002(3) -0.007(3) 0.003(3)
N8C 0.022(3) 0.023(3) 0.046(3) -0.003(2) -0.003(3) 0.002(3)
C9C 0.021(3) 0.024(3) 0.048(4) 0.001(3) -0.001(3) -0.005(3)
O10C 0.035(3) 0.036(3) 0.043(3) -0.002(2) -0.004(2) 0.002(2)
O11C 0.045(3) 0.028(3) 0.080(4) 0.007(2) -0.024(3) 0.000(3)
C12C 0.044(5) 0.035(4) 0.086(7) 0.013(4) -0.019(5) 0.011(4)
C51 0.034(4) 0.039(4) 0.045(4) 0.006(3) -0.001(4) 0.001(3)
C52 0.038(4) 0.038(4) 0.053(5) 0.009(3) 0.005(4) -0.005(4)
C53 0.044(4) 0.037(4) 0.040(4) -0.008(3) 0.001(4) -0.005(3)
C54 0.033(4) 0.033(4) 0.043(4) -0.001(3) -0.002(3) 0.005(3)
C55 0.027(3) 0.026(3) 0.040(4) -0.005(3) 0.000(3) 0.001(3)
C56 0.029(4) 0.025(3) 0.052(4) 0.001(3) 0.001(3) 0.000(3)
C57 0.028(3) 0.027(3) 0.040(4) 0.006(3) -0.001(3) -0.001(3)
C58 0.031(4) 0.030(3) 0.048(4) 0.000(3) 0.000(3) -0.001(3)
C59 0.026(3) 0.024(3) 0.050(4) 0.009(3) -0.005(3) -0.009(3)
C60 0.030(4) 0.038(4) 0.054(5) 0.005(3) -0.005(4) -0.006(4)
C61 0.024(4) 0.040(4) 0.063(5) 0.011(3) -0.013(4) -0.007(4)
C62 0.037(4) 0.047(4) 0.061(5) 0.015(4) -0.018(4) -0.015(4)
C63 0.036(4) 0.041(4) 0.051(5) 0.011(3) -0.008(4) -0.011(4)
C64 0.031(4) 0.029(3) 0.045(4) 0.011(3) -0.008(3) -0.005(3)
C65 0.026(3) 0.028(3) 0.040(4) 0.008(3) -0.001(3) -0.003(3)
C66 0.025(3) 0.023(3) 0.047(4) 0.002(3) -0.001(3) -0.002(3)
O67 0.027(2) 0.021(2) 0.048(3) -0.001(2) -0.003(2) -0.004(2)
C68 0.029(4) 0.018(3) 0.065(5) -0.004(3) -0.001(4) 0.001(3)
C69 0.034(4) 0.021(3) 0.085(6) -0.006(3) 0.013(4) 0.004(4)
O70 0.029(2) 0.025(2) 0.055(3) 0.000(2) 0.000(2) -0.005(2)
C71 0.031(4) 0.038(4) 0.054(5) -0.006(3) 0.001(4) -0.018(4)
C72 0.030(4) 0.051(5) 0.047(5) -0.003(3) -0.004(3) -0.017(4)
O73 0.030(2) 0.036(3) 0.039(3) 0.004(2) -0.006(2) -0.003(2)
C74 0.038(4) 0.059(5) 0.028(4) 0.013(4) -0.003(3) 0.000(3)
C75 0.051(4) 0.046(4) 0.019(3) 0.011(4) -0.002(3) 0.009(3)
O76 0.033(2) 0.038(3) 0.033(3) 0.002(2) 0.000(2) 0.008(2)
C77 0.038(4) 0.037(4) 0.045(4) -0.003(3) 0.001(4) 0.017(3)
C78 0.027(3) 0.022(3) 0.056(5) -0.001(3) 0.005(3) 0.000(3)
O79 0.028(2) 0.026(2) 0.047(3) 0.002(2) -0.004(2) 0.005(2)
C80 0.034(4) 0.025(3) 0.043(4) 0.001(3) -0.005(3) -0.004(3)
C81 0.038(4) 0.035(4) 0.039(4) 0.004(3) -0.009(3) -0.002(3)
O82 0.032(2) 0.027(2) 0.035(3) 0.007(2) -0.005(2) 0.002(2)
C83 0.036(4) 0.029(3) 0.031(4) 0.007(3) -0.006(3) 0.001(3)
C84 0.035(4) 0.033(4) 0.023(3) 0.009(3) -0.004(3) -0.002(3)
C85 0.036(4) 0.034(4) 0.034(4) 0.004(3) -0.006(3) 0.003(3)
C86 0.040(4) 0.036(4) 0.051(5) 0.002(3) -0.007(4) 0.005(4)
C87 0.048(5) 0.034(4) 0.056(5) 0.010(4) -0.018(4) 0.002(4)
C88 0.051(5) 0.035(4) 0.058(5) -0.004(4) -0.020(4) 0.008(4)
C89 0.044(4) 0.040(4) 0.038(4) -0.009(3) -0.010(4) 0.009(3)
C90 0.037(4) 0.041(4) 0.026(3) 0.004(3) -0.008(3) 0.000(3)
C91 0.042(4) 0.047(4) 0.031(4) 0.005(4) -0.002(3) 0.008(3)
C92 0.036(4) 0.042(4) 0.027(3) 0.008(3) 0.000(3) 0.001(3)
C93 0.056(5) 0.049(5) 0.032(4) 0.018(4) -0.006(4) 0.004(4)
C94 0.075(6) 0.068(6) 0.034(4) 0.039(5) -0.003(4) 0.003(4)
C95 0.116(9) 0.063(6) 0.027(4) 0.047(6) -0.018(5) -0.008(4)
C96 0.062(6) 0.114(10) 0.033(5) 0.047(7) -0.006(4) 0.008(5)
C97 0.056(6) 0.093(8) 0.044(5) 0.038(6) -0.006(4) -0.004(5)
C98 0.045(5) 0.073(6) 0.038(4) 0.026(4) 0.002(4) 0.002(4)
C55C 0.030(3) 0.030(3) 0.031(4) 0.007(3) -0.002(3) 0.004(3)
C54C 0.032(3) 0.029(3) 0.040(4) 0.002(3) 0.003(3) -0.004(3)
C53C 0.032(4) 0.028(3) 0.044(4) 0.002(3) 0.005(3) 0.002(3)
C52C 0.031(4) 0.036(4) 0.044(4) 0.010(3) 0.005(3) 0.013(3)
C51C 0.036(4) 0.041(4) 0.027(3) 0.007(3) -0.001(3) 0.004(3)
C56C 0.022(3) 0.029(3) 0.031(4) 0.003(3) 0.009(3) 0.002(3)
C57C 0.025(3) 0.030(3) 0.036(4) 0.002(3) -0.002(3) 0.000(3)
N58C 0.025(3) 0.027(3) 0.039(3) 0.006(2) 0.001(3) -0.005(3)
C59C 0.033(4) 0.031(4) 0.049(5) -0.001(3) 0.005(4) -0.007(4)
O60C 0.041(3) 0.036(3) 0.050(3) 0.006(2) 0.007(3) 0.010(3)
O61C 0.031(3) 0.042(3) 0.070(4) -0.004(2) 0.010(3) 0.011(3)
C62C 0.054(5) 0.051(5) 0.064(6) -0.019(4) 0.014(5) 0.011(4)
Cl1A 0.0495(11) 0.0353(9) 0.0789(15) 0.0012(9) -0.0056(11) -0.0122(10)
O3A 0.075(5) 0.076(5) 0.153(9) 0.017(4) 0.025(6) -0.027(6)
O4A 0.151(9) 0.057(5) 0.185(11) 0.026(6) 0.064(9) 0.031(6)
O5A 0.158(10) 0.178(11) 0.081(6) -0.007(9) -0.022(7) -0.013(7)
O1W 0.062(4) 0.086(5) 0.096(6) 0.011(4) 0.018(4) -0.016(5)
O2W 0.073(5) 0.064(5) 0.096(6) 0.008(4) -0.019(5) -0.016(5)

loop_
_atom_site_label
_atom_site_fract_x
_atom_site_fract_y
_atom_site_fract_z
_atom_site_U_iso_or_equiv
_atom_site_thermal_displace_type
_atom_site_calc_flag
_atom_site_refinement_flags
_atom_site_occupancy
_atom_site_disorder_group
_atom_site_type_symbol
C1 0.7311(3) 0.2966(2) 0.4886(7) 0.039(2) Uani d . 1 . C
H1 0.7506 0.3168 0.5242 0.047 Uiso calc R 1 . H
C2 0.7375(4) 0.2920(2) 0.3761(7) 0.047(2) Uani d . 1 . C
H2 0.7603 0.3094 0.3358 0.056 Uiso calc R 1 . H
C3 0.7098(4) 0.2612(2) 0.3214(7) 0.047(2) Uani d . 1 . C
H3 0.7148 0.2575 0.2452 0.056 Uiso calc R 1 . H
C4 0.6750(4) 0.2365(2) 0.3824(6) 0.040(2) Uani d . 1 . C
H4 0.6556 0.2163 0.3466 0.048 Uiso calc R 1 . H
C5 0.6687(3) 0.2413(2) 0.4955(6) 0.034(2) Uani d . 1 . C
H5 0.6457 0.2239 0.5354 0.040 Uiso calc R 1 . H
C6 0.6961(3) 0.2717(2) 0.5517(7) 0.034(2) Uani d . 1 . C
C7 0.6888(3) 0.2789(2) 0.6732(6) 0.0286(14) Uani d . 1 . C
C8 0.6822(3) 0.3165(2) 0.7095(6) 0.0289(15) Uani d . 1 . C
H8 0.6820 0.3366 0.6577 0.035 Uiso calc R 1 . H
C9 0.6756(3) 0.3254(2) 0.8241(6) 0.0297(15) Uani d . 1 . C
C10 0.6714(3) 0.3643(2) 0.8611(7) 0.036(2) Uani d . 1 . C
H10 0.6730 0.3844 0.8093 0.044 Uiso calc R 1 . H
C11 0.6650(4) 0.3730(2) 0.9717(6) 0.040(2) Uani d . 1 . C
H11 0.6625 0.3988 0.9947 0.049 Uiso calc R 1 . H
C12 0.6621(3) 0.3428(2) 1.0505(7) 0.041(2) Uani d . 1 . C
H12 0.6573 0.3486 1.1256 0.049 Uiso calc R 1 . H
C13 0.6662(3) 0.3046(2) 1.0173(6) 0.033(2) Uani d . 1 . C
H13 0.6641 0.2849 1.0702 0.040 Uiso calc R 1 . H
C14 0.6735(3) 0.2951(2) 0.9037(5) 0.0252(14) Uani d . 1 . C
C15 0.6816(3) 0.2560(2) 0.8658(6) 0.0261(14) Uani d . 1 . C
C16 0.6884(3) 0.2486(2) 0.7567(6) 0.0244(14) Uani d . 1 . C
O17 0.6970(2) 0.21010(12) 0.7224(4) 0.0277(10) Uani d . 1 . O
C18 0.7562(3) 0.2017(2) 0.6933(7) 0.030(2) Uani d . 1 . C
H18A 0.7825 0.2124 0.7484 0.036 Uiso calc R 1 . H
H18B 0.7656 0.2126 0.6210 0.036 Uiso calc R 1 . H
C19 0.7606(3) 0.1579(2) 0.6906(7) 0.035(2) Uani d . 1 . C
H19A 0.7989 0.1506 0.6644 0.042 Uiso calc R 1 . H
H19B 0.7562 0.1479 0.7658 0.042 Uiso calc R 1 . H
O20 0.7181(2) 0.14019(13) 0.6206(4) 0.0319(10) Uani d . 1 . O
C21 0.7290(3) 0.1451(2) 0.5038(6) 0.037(2) Uani d . 1 . C
H21A 0.7645 0.1319 0.4827 0.045 Uiso calc R 1 . H
H21B 0.7330 0.1725 0.4860 0.045 Uiso calc R 1 . H
C22 0.6787(3) 0.1282(2) 0.4427(6) 0.039(2) Uani d . 1 . C
H22A 0.6861 0.1288 0.3631 0.046 Uiso calc R 1 . H
H22B 0.6732 0.1013 0.4650 0.046 Uiso calc R 1 . H
O23 0.6276(2) 0.15005(14) 0.4673(4) 0.0345(11) Uani d . 1 . O
C24 0.5774(3) 0.1364(2) 0.4099(6) 0.037(2) Uani d . 1 . C
H24A 0.5668 0.1108 0.4372 0.045 Uiso calc R 1 . H
H24B 0.5855 0.1344 0.3307 0.045 Uiso calc R 1 . H
C25 0.5292(3) 0.1642(2) 0.4290(7) 0.042(2) Uani d . 1 . C
H25A 0.5399 0.1897 0.4013 0.050 Uiso calc R 1 . H
H25B 0.4949 0.1556 0.3892 0.050 Uiso calc R 1 . H
O26 0.5171(2) 0.16630(14) 0.5462(4) 0.0357(11) Uani d . 1 . O
C27 0.4698(3) 0.1926(2) 0.5691(7) 0.037(2) Uani d . 1 . C
H27A 0.4352 0.1842 0.5299 0.044 Uiso calc R 1 . H
H27B 0.4797 0.2186 0.5439 0.044 Uiso calc R 1 . H
C28 0.4588(3) 0.1929(2) 0.6927(7) 0.038(2) Uani d . 1 . C
H28A 0.4255 0.2091 0.7093 0.046 Uiso calc R 1 . H
H28B 0.4506 0.1667 0.7182 0.046 Uiso calc R 1 . H
O29 0.5096(2) 0.20781(14) 0.7497(5) 0.0346(11) Uani d . 1 . O
C30 0.4997(3) 0.2131(2) 0.8643(6) 0.033(2) Uani d . 1 . C
H30A 0.4863 0.1889 0.8974 0.039 Uiso calc R 1 . H
H30B 0.4701 0.2327 0.8757 0.039 Uiso calc R 1 . H
C31 0.5557(3) 0.2256(2) 0.9180(6) 0.0301(15) Uani d . 1 . C
H31A 0.5709 0.2484 0.8801 0.036 Uiso calc R 1 . H
H31B 0.5489 0.2324 0.9955 0.036 Uiso calc R 1 . H
O32 0.5964(2) 0.19441(12) 0.9111(4) 0.0276(10) Uani d . 1 . O
C33 0.6470(3) 0.1972(2) 0.9747(5) 0.0254(14) Uani d . 1 . C
C34 0.6887(3) 0.2246(2) 0.9516(6) 0.0270(14) Uani d . 1 . C
C35 0.7424(3) 0.2234(2) 1.0115(6) 0.0291(15) Uani d . 1 . C
C36 0.7874(3) 0.2511(2) 0.9957(7) 0.033(2) Uani d . 1 . C
H36 0.7829 0.2708 0.9432 0.040 Uiso calc R 1 . H
C37 0.8375(3) 0.2491(2) 1.0573(7) 0.040(2) Uani d . 1 . C
H37 0.8662 0.2677 1.0470 0.048 Uiso calc R 1 . H
C38 0.8461(3) 0.2195(2) 1.1353(6) 0.038(2) Uani d . 1 . C
H38 0.8803 0.2185 1.1765 0.046 Uiso calc R 1 . H
C39 0.8040(3) 0.1919(2) 1.1508(6) 0.035(2) Uani d . 1 . C
H39 0.8105 0.1717 1.2009 0.042 Uiso calc R 1 . H
C40 0.7511(3) 0.1935(2) 1.0925(6) 0.031(2) Uani d . 1 . C
C41 0.7066(3) 0.1666(2) 1.1132(6) 0.0313(15) Uani d . 1 . C
H41 0.7127 0.1472 1.1658 0.038 Uiso calc R 1 . H
C42 0.6544(3) 0.1680(2) 1.0585(6) 0.0276(14) Uani d . 1 . C
C43 0.6090(3) 0.1388(2) 1.0876(6) 0.031(2) Uani d . 1 . C
C44 0.5507(3) 0.1493(2) 1.1095(6) 0.035(2) Uani d . 1 . C
H44 0.5394 0.1752 1.1022 0.042 Uiso calc R 1 . H
C45 0.5106(3) 0.1221(2) 1.1413(6) 0.040(2) Uani d . 1 . C
H45 0.4722 0.1293 1.1531 0.048 Uiso calc R 1 . H
C46 0.5274(3) 0.0834(2) 1.1560(6) 0.042(2) Uani d . 1 . C
H46 0.5006 0.0650 1.1801 0.051 Uiso calc R 1 . H
C47 0.5836(4) 0.0726(2) 1.1349(7) 0.043(2) Uani d . 1 . C
H47 0.5943 0.0467 1.1414 0.052 Uiso calc R 1 . H
C48 0.6246(3) 0.1003(2) 1.1037(6) 0.035(2) Uani d . 1 . C
H48 0.6630 0.0928 1.0935 0.042 Uiso calc R 1 . H
C1C 0.5014(3) 0.0779(2) 0.6655(7) 0.037(2) Uani d . 1 . C
H1C 0.5155 0.0711 0.5956 0.044 Uiso calc R 1 . H
C2C 0.4435(3) 0.0700(2) 0.6948(8) 0.044(2) Uani d . 1 . C
H2C 0.4191 0.0581 0.6434 0.052 Uiso calc R 1 . H
C3C 0.4222(3) 0.0798(2) 0.7986(8) 0.041(2) Uani d . 1 . C
H3C 0.3838 0.0743 0.8170 0.050 Uiso calc R 1 . H
C4C 0.4585(3) 0.0980(2) 0.8763(7) 0.039(2) Uani d . 1 . C
H4C 0.4447 0.1046 0.9467 0.047 Uiso calc R 1 . H
C5C 0.5160(3) 0.1060(2) 0.8459(7) 0.035(2) Uani d . 1 . C
H5C 0.5402 0.1184 0.8967 0.042 Uiso calc R 1 . H
C6C 0.5372(3) 0.0961(2) 0.7430(6) 0.0293(15) Uani d . 1 . C
C7C 0.5989(3) 0.1063(2) 0.7106(6) 0.0299(15) Uani d . 1 . C
H7C 0.6071 0.0951 0.6371 0.036 Uiso calc R 1 . H
N8C 0.6066(2) 0.1496(2) 0.7042(5) 0.0306(13) Uani d . 1 . N
H8C1 0.6412(9) 0.1550(2) 0.675(4) 0.046 Uiso calc R 1 . H
H8C2 0.604(2) 0.1597(2) 0.7724(7) 0.046 Uiso calc R 1 . H
H8C3 0.5790(13) 0.1598(2) 0.661(3) 0.046 Uiso calc R 1 . H
C9C 0.6429(3) 0.0907(2) 0.7937(7) 0.031(2) Uani d . 1 . C
O10C 0.6726(2) 0.11054(14) 0.8516(4) 0.0380(12) Uani d . 1 . O
O11C 0.6442(2) 0.05208(15) 0.7893(6) 0.051(2) Uani d . 1 . O
C12C 0.6847(4) 0.0328(2) 0.8657(9) 0.055(2) Uani d . 1 . C
H12C 0.680(2) 0.0052(2) 0.861(4) 0.082 Uiso calc R 1 . H
H12D 0.6770(19) 0.0412(15) 0.9406(10) 0.082 Uiso calc R 1 . H
H12E 0.7237(4) 0.0395(15) 0.846(3) 0.082 Uiso calc R 1 . H
C51 1.1974(3) 0.0186(2) 0.2335(7) 0.039(2) Uani d . 1 . C
H51 1.2302 0.0110 0.2729 0.047 Uiso calc R 1 . H
C52 1.1913(3) 0.0075(2) 0.1237(7) 0.043(2) Uani d . 1 . C
H52 1.2202 -0.0070 0.0894 0.051 Uiso calc R 1 . H
C53 1.1424(3) 0.0180(2) 0.0647(7) 0.040(2) Uani d . 1 . C
H53 1.1382 0.0104 -0.0093 0.048 Uiso calc R 1 . H
C54 1.0997(3) 0.0396(2) 0.1160(6) 0.036(2) Uani d . 1 . C
H54 1.0667 0.0466 0.0762 0.043 Uiso calc R 1 . H
C55 1.1055(3) 0.0509(2) 0.2259(6) 0.031(2) Uani d . 1 . C
H55 1.0759 0.0651 0.2595 0.037 Uiso calc R 1 . H
C56 1.1549(3) 0.0415(2) 0.2876(7) 0.035(2) Uani d . 1 . C
C57 1.1656(3) 0.0544(2) 0.4030(6) 0.0315(15) Uani d . 1 . C
C58 1.2181(3) 0.0705(2) 0.4299(7) 0.036(2) Uani d . 1 . C
H58 1.2450 0.0743 0.3733 0.044 Uiso calc R 1 . H
C59 1.2333(3) 0.0814(2) 0.5384(7) 0.033(2) Uani d . 1 . C
C60 1.2874(3) 0.1007(2) 0.5618(7) 0.040(2) Uani d . 1 . C
H60 1.3130 0.1065 0.5042 0.049 Uiso calc R 1 . H
C61 1.3009(3) 0.1103(2) 0.6691(7) 0.042(2) Uani d . 1 . C
H61 1.3359 0.1228 0.6840 0.051 Uiso calc R 1 . H
C62 1.2633(3) 0.1019(2) 0.7568(8) 0.048(2) Uani d . 1 . C
H62 1.2738 0.1085 0.8292 0.058 Uiso calc R 1 . H
C63 1.2106(3) 0.0837(2) 0.7379(7) 0.043(2) Uani d . 1 . C
H63 1.1865 0.0774 0.7974 0.051 Uiso calc R 1 . H
C64 1.1934(3) 0.0746(2) 0.6257(7) 0.035(2) Uani d . 1 . C
C65 1.1374(3) 0.0594(2) 0.5984(6) 0.031(2) Uani d . 1 . C
C66 1.1242(3) 0.0513(2) 0.4908(6) 0.032(2) Uani d . 1 . C
O67 1.0665(2) 0.04193(12) 0.4669(4) 0.0318(11) Uani d . 1 . O
C68 1.0535(3) 0.0017(2) 0.4456(8) 0.037(2) Uani d . 1 . C
H68A 1.0723 -0.0148 0.5002 0.045 Uiso calc R 1 . H
H68B 1.0667 -0.0057 0.3719 0.045 Uiso calc R 1 . H
C69 0.9885(3) -0.0020(2) 0.4540(9) 0.047(2) Uani d . 1 . C
H69A 0.9773 -0.0283 0.4348 0.056 Uiso calc R 1 . H
H69B 0.9767 0.0028 0.5304 0.056 Uiso calc R 1 . H
O70 0.9586(2) 0.02497(13) 0.3811(5) 0.0364(11) Uani d . 1 . O
C71 0.9595(3) 0.0149(2) 0.2651(7) 0.041(2) Uani d . 1 . C
H71A 0.9382 -0.0091 0.2530 0.049 Uiso calc R 1 . H
H71B 0.9991 0.0111 0.2402 0.049 Uiso calc R 1 . H
C72 0.9317(3) 0.0476(2) 0.2011(7) 0.043(2) Uani d . 1 . C
H72A 0.9282 0.0407 0.1230 0.051 Uiso calc R 1 . H
H72B 0.8932 0.0528 0.2301 0.051 Uiso calc R 1 . H
O73 0.9668(2) 0.08071(14) 0.2125(4) 0.0351(11) Uani d . 1 . O
C74 0.9457(3) 0.1133(2) 0.1526(6) 0.042(2) Uani d . 1 . C
H74A 0.9081 0.1209 0.1816 0.050 Uiso calc R 1 . H
H74B 0.9411 0.1065 0.0745 0.050 Uiso calc R 1 . H
C75 0.9870(4) 0.1461(2) 0.1632(6) 0.039(2) Uani d . 1 . C
H75A 1.0251 0.1382 0.1373 0.047 Uiso calc R 1 . H
H75B 0.9740 0.1678 0.1178 0.047 Uiso calc R 1 . H
O76 0.9901(2) 0.15769(14) 0.2778(4) 0.0346(11) Uani d . 1 . O
C77 1.0264(3) 0.1909(2) 0.2914(7) 0.040(2) Uani d . 1 . C
H77A 1.0102 0.2128 0.2510 0.048 Uiso calc R 1 . H
H77B 1.0646 0.1855 0.2613 0.048 Uiso calc R 1 . H
C78 1.0313(3) 0.2008(2) 0.4126(7) 0.035(2) Uani d . 1 . C
H78A 1.0554 0.2237 0.4221 0.042 Uiso calc R 1 . H
H78B 0.9932 0.2064 0.4429 0.042 Uiso calc R 1 . H
O79 1.0564(2) 0.16852(13) 0.4696(4) 0.0337(11) Uani d . 1 . O
C80 1.0689(3) 0.1780(2) 0.5848(6) 0.034(2) Uani d . 1 . C
H80A 1.0338 0.1866 0.6220 0.041 Uiso calc R 1 . H
H80B 1.0972 0.1988 0.5883 0.041 Uiso calc R 1 . H
C81 1.0922(3) 0.1427(2) 0.6411(7) 0.037(2) Uani d . 1 . C
H81A 1.1238 0.1317 0.5979 0.045 Uiso calc R 1 . H
H81B 1.1067 0.1493 0.7146 0.045 Uiso calc R 1 . H
O82 1.0456(2) 0.11497(13) 0.6502(4) 0.0314(10) Uani d . 1 . O
C83 1.0529(3) 0.0812(2) 0.7134(6) 0.032(2) Uani d . 1 . C
C84 1.0937(3) 0.0535(2) 0.6904(5) 0.0304(15) Uani d . 1 . C
C85 1.0922(3) 0.0169(2) 0.7468(6) 0.035(2) Uani d . 1 . C
C86 1.1309(3) -0.0141(2) 0.7230(7) 0.042(2) Uani d . 1 . C
H86 1.1602 -0.0106 0.6707 0.051 Uiso calc R 1 . H
C87 1.1257(4) -0.0490(2) 0.7762(7) 0.046(2) Uani d . 1 . C
H87 1.1514 -0.0690 0.7589 0.055 Uiso calc R 1 . H
C88 1.0827(4) -0.0554(2) 0.8556(8) 0.048(2) Uani d . 1 . C
H88 1.0804 -0.0793 0.8917 0.057 Uiso calc R 1 . H
C89 1.0444(3) -0.0268(2) 0.8804(7) 0.041(2) Uani d . 1 . C
H89 1.0152 -0.0316 0.9323 0.049 Uiso calc R 1 . H
C90 1.0478(3) 0.0105(2) 0.8285(6) 0.035(2) Uani d . 1 . C
C91 1.0095(3) 0.0405(2) 0.8533(6) 0.040(2) Uani d . 1 . C
H91 0.9812 0.0362 0.9073 0.048 Uiso calc R 1 . H
C92 1.0112(3) 0.0762(2) 0.8022(6) 0.035(2) Uani d . 1 . C
C93 0.9692(4) 0.1067(3) 0.8332(7) 0.046(2) Uani d . 1 . C
C94 0.9877(5) 0.1448(3) 0.8550(7) 0.059(3) Uani d . 1 . C
H94 1.0267 0.1513 0.8495 0.071 Uiso calc R 1 . H
C95 0.9461(5) 0.1734(3) 0.8856(7) 0.068(3) Uani d . 1 . C
H95 0.9565 0.1994 0.8954 0.082 Uiso calc R 1 . H
C96 0.8873(5) 0.1606(4) 0.9006(8) 0.070(3) Uani d . 1 . C
H96 0.8597 0.1786 0.9237 0.084 Uiso calc R 1 . H
C97 0.8699(4) 0.1233(3) 0.8828(8) 0.064(3) Uani d . 1 . C
H97 0.8313 0.1160 0.8915 0.077 Uiso calc R 1 . H
C98 0.9111(4) 0.0973(3) 0.8519(7) 0.052(2) Uani d . 1 . C
H98 0.8999 0.0715 0.8425 0.063 Uiso calc R 1 . H
C55C 0.9155(3) 0.1664(2) 0.5960(6) 0.0305(15) Uani d . 1 . C
H55C 0.9337 0.1507 0.6486 0.037 Uiso calc R 1 . H
C54C 0.9043(3) 0.2056(2) 0.6199(6) 0.034(2) Uani d . 1 . C
H54C 0.9159 0.2162 0.6878 0.040 Uiso calc R 1 . H
C53C 0.8759(3) 0.2287(2) 0.5420(6) 0.035(2) Uani d . 1 . C
H53C 0.8687 0.2548 0.5575 0.042 Uiso calc R 1 . H
C52C 0.8588(3) 0.2131(2) 0.4426(7) 0.037(2) Uani d . 1 . C
H52C 0.8390 0.2285 0.3915 0.044 Uiso calc R 1 . H
C51C 0.8705(3) 0.1743(2) 0.4168(6) 0.035(2) Uani d . 1 . C
H51C 0.8592 0.1640 0.3485 0.042 Uiso calc R 1 . H
C56C 0.8994(3) 0.1513(2) 0.4944(6) 0.0275(14) Uani d . 1 . C
C57C 0.9118(3) 0.1094(2) 0.4668(6) 0.0304(15) Uani d . 1 . C
H57C 0.8920 0.1034 0.3966 0.036 Uiso calc R 1 . H
N58C 0.9752(2) 0.1025(2) 0.4493(5) 0.0304(12) Uani d . 1 . N
H58C 0.9806(3) 0.0789(6) 0.421(4) 0.046 Uiso calc R 1 . H
H58D 0.9937(4) 0.1043(14) 0.5143(8) 0.046 Uiso calc R 1 . H
H58E 0.9892(5) 0.1203(9) 0.402(3) 0.046 Uiso calc R 1 . H
C59C 0.8908(3) 0.0807(2) 0.5530(7) 0.038(2) Uani d . 1 . C
O60C 0.9218(2) 0.06103(15) 0.6092(5) 0.0425(13) Uani d . 1 . O
O61C 0.8327(2) 0.0810(2) 0.5589(5) 0.0479(14) Uani d . 1 . O
C62C 0.8062(4) 0.0559(3) 0.6419(8) 0.056(2) Uani d . 1 . C
H62C 0.7649(5) 0.0593(15) 0.641(4) 0.085 Uiso calc R 1 . H
H62D 0.821(2) 0.0626(13) 0.7145(11) 0.085 Uiso calc R 1 . H
H62E 0.816(2) 0.0293(3) 0.626(3) 0.085 Uiso calc R 1 . H
Cl1A 0.66440(9) 0.01254(5) 0.4372(2) 0.0546(5) Uani d . 1 1 Cl
O2A 0.7178(9) 0.0287(6) 0.4802(18) 0.090(6) Uiso d P 0.50 1 O
O2A' 0.7168(6) 0.0354(4) 0.4325(13) 0.055(3) Uiso d P 0.50 1 O
O3A 0.6168(4) 0.0333(2) 0.4805(10) 0.101(3) Uani d . 1 1 O
O4A 0.6683(5) -0.0254(2) 0.4733(11) 0.131(4) Uani d . 1 1 O
O5A 0.6608(6) 0.0099(4) 0.3164(9) 0.139(4) Uani d . 1 1 O
O1W 0.7958(3) 0.0915(2) 0.2974(7) 0.081(2) Uani d . 1 . O
O2W 0.7432(4) 0.0455(2) 0.1498(8) 0.078(2) Uani d P 0.85 . O
O3W 1.3175(14) 0.1045(9) 1.034(3) 0.036(7) Uiso d P 0.15 . O
Cl11 0.8483(2) 0.33241(10) 0.7379(3) 0.0620(10) Uiso d PD 0.55 4 Cl
O12A 0.8241(2) 0.29351(12) 0.7383(6) 0.066(2) Uiso d PD 0.80 4 O
O13A 0.8040(3) 0.3601(2) 0.7057(8) 0.066(3) Uiso d PD 0.55 4 O
O14A 0.8960(3) 0.3342(2) 0.6593(8) 0.156(10) Uiso d PD 0.55 4 O
O15A 0.8694(5) 0.3419(2) 0.8487(5) 0.119(7) Uiso d PD 0.55 4 O
Cl16 0.9087(4) 0.2968(2) 0.8110(7) 0.052(2) Uiso d PD 0.20 5 Cl
O17A 0.9591(5) 0.2726(4) 0.8314(15) 0.039(6) Uiso d PD 0.20 5 O
O18A 0.8586(5) 0.2723(5) 0.7904(17) 0.054(7) Uiso d PD 0.20 5 O
O19A 0.8979(9) 0.3211(5) 0.9077(13) 0.064(9) Uiso d PD 0.20 5 O
O20A 0.9192(8) 0.3212(5) 0.7145(13) 0.068(9) Uiso d PD 0.20 5 O
Cl21 0.8784(2) 0.3129(2) 0.7637(5) 0.040(2) Uiso d PD 0.25 6 Cl
O22A 0.9261(3) 0.2859(4) 0.7486(18) 0.103(11) Uiso d PD 0.25 6 O
O23A 0.8774(6) 0.3263(6) 0.8783(8) 0.069(8) Uiso d PD 0.25 6 O
O24A 0.8859(6) 0.3458(4) 0.6896(15) 0.077(8) Uiso d PD 0.25 6 O

loop_
_atom_type_symbol
_atom_type_description
_atom_type_scat_dispersion_real
_atom_type_scat_dispersion_imag
_atom_type_scat_source
O O 0.0492 0.0322 'International Tables Vol C Tables 4.2.6.8 and 6.1.1.4'
N N 0.0311 0.0180 'International Tables Vol C Tables 4.2.6.8 and 6.1.1.4'
C C 0.0181 0.0091 'International Tables Vol C Tables 4.2.6.8 and 6.1.1.4'
H H 0.0000 0.0000 'International Tables Vol C Tables 4.2.6.8 and 6.1.1.4'
Cl Cl 0.3639 0.7018 'International Tables Vol C Tables 4.2.6.8 and 6.1.1.4'

loop_
_geom_angle_atom_site_label_1
_geom_angle_atom_site_label_2
_geom_angle_atom_site_label_3
_geom_angle
C2 C1 C6 121.8(8)
C1 C2 C3 120.0(8)
C4 C3 C2 118.9(8)
C5 C4 C3 120.7(8)
C4 C5 C6 121.3(7)
C1 C6 C5 117.3(7)
C1 C6 C7 119.6(7)
C5 C6 C7 123.2(7)
C8 C7 C16 117.3(6)
C8 C7 C6 118.7(6)
C16 C7 C6 124.0(6)
C7 C8 C9 121.5(6)
C14 C9 C8 120.0(6)
C14 C9 C10 118.8(6)
C8 C9 C10 121.2(6)
C11 C10 C9 121.4(7)
C10 C11 C12 119.5(7)
C13 C12 C11 120.6(7)
C12 C13 C14 120.5(7)
C9 C14 C13 119.1(6)
C9 C14 C15 118.2(6)
C13 C14 C15 122.6(6)
C16 C15 C14 120.1(6)
C16 C15 C34 121.4(6)
C14 C15 C34 118.2(6)
C15 C16 O17 118.7(6)
C15 C16 C7 122.8(6)
O17 C16 C7 118.5(6)
C16 O17 C18 113.3(5)
O17 C18 C19 105.6(5)
O20 C19 C18 113.1(6)
C19 O20 C21 113.9(6)
O20 C21 C22 107.4(6)
O23 C22 C21 109.6(6)
C24 O23 C22 113.3(5)
O23 C24 C25 108.6(6)
O26 C25 C24 109.3(6)
C25 O26 C27 111.4(6)
O26 C27 C28 108.6(6)
O29 C28 C27 109.3(6)
C30 O29 C28 112.1(5)
O29 C30 C31 108.4(6)
O32 C31 C30 108.8(5)
C33 O32 C31 117.7(5)
C34 C33 O32 121.4(6)
C34 C33 C42 122.5(6)
O32 C33 C42 115.9(5)
C33 C34 C35 119.0(6)
C33 C34 C15 123.7(6)
C35 C34 C15 117.4(6)
C40 C35 C36 118.1(6)
C40 C35 C34 119.0(6)
C36 C35 C34 122.9(7)
C37 C36 C35 120.4(7)
C36 C37 C38 121.3(7)
C39 C38 C37 119.6(7)
C38 C39 C40 121.3(7)
C41 C40 C39 121.4(7)
C41 C40 C35 119.4(6)
C39 C40 C35 119.3(6)
C42 C41 C40 122.3(6)
C41 C42 C33 117.8(6)
C41 C42 C43 118.7(6)
C33 C42 C43 123.5(6)
C48 C43 C44 117.6(7)
C48 C43 C42 119.5(6)
C44 C43 C42 122.6(6)
C45 C44 C43 121.2(7)
C44 C45 C46 119.9(7)
C47 C46 C45 119.8(7)
C46 C47 C48 120.5(7)
C47 C48 C43 120.9(7)
C6C C1C C2C 118.8(8)
C3C C2C C1C 121.1(8)
C2C C3C C4C 119.8(7)
C3C C4C C5C 118.7(8)
C6C C5C C4C 121.5(7)
C5C C6C C1C 120.1(7)
C5C C6C C7C 120.5(6)
C1C C6C C7C 119.3(7)
N8C C7C C6C 110.8(6)
N8C C7C C9C 107.6(5)
C6C C7C C9C 112.1(6)
O10C C9C O11C 125.6(7)
O10C C9C C7C 124.5(6)
O11C C9C C7C 109.9(6)
C9C O11C C12C 116.1(6)
C52 C51 C56 121.4(7)
C51 C52 C53 120.1(7)
C54 C53 C52 119.7(7)
C53 C54 C55 120.6(7)
C54 C55 C56 121.2(7)
C55 C56 C51 116.9(7)
C55 C56 C57 124.3(6)
C51 C56 C57 118.8(7)
C58 C57 C66 116.6(7)
C58 C57 C56 119.4(7)
C66 C57 C56 124.0(6)
C57 C58 C59 123.3(7)
C58 C59 C64 118.8(6)
C58 C59 C60 121.5(7)
C64 C59 C60 119.7(7)
C61 C60 C59 119.5(8)
C60 C61 C62 121.3(7)
C63 C62 C61 121.1(8)
C62 C63 C64 119.5(8)
C59 C64 C65 118.6(7)
C59 C64 C63 118.6(7)
C65 C64 C63 122.8(7)
C66 C65 C64 119.6(7)
C66 C65 C84 121.3(6)
C64 C65 C84 119.0(7)
C65 C66 O67 117.1(6)
C65 C66 C57 122.6(6)
O67 C66 C57 120.2(6)
C66 O67 C68 117.2(5)
O67 C68 C69 106.1(6)
O70 C69 C68 112.3(6)
C71 O70 C69 115.1(6)
O70 C71 C72 108.0(6)
O73 C72 C71 108.2(6)
C72 O73 C74 113.3(6)
O73 C74 C75 109.8(6)
O76 C75 C74 109.1(6)
C77 O76 C75 111.2(5)
O76 C77 C78 109.7(6)
O79 C78 C77 108.6(6)
C78 O79 C80 111.3(5)
O79 C80 C81 108.8(6)
O82 C81 C80 107.8(6)
C83 O82 C81 120.2(5)
C84 C83 O82 123.5(6)
C84 C83 C92 121.7(6)
O82 C83 C92 114.7(6)
C83 C84 C85 120.1(7)
C83 C84 C65 120.9(6)
C85 C84 C65 118.7(6)
C86 C85 C84 123.5(7)
C86 C85 C90 118.1(7)
C84 C85 C90 118.4(6)
C87 C86 C85 120.7(8)
C86 C87 C88 121.5(8)
C89 C88 C87 119.9(7)
C88 C89 C90 121.3(8)
C91 C90 C89 122.5(7)
C91 C90 C85 119.0(7)
C89 C90 C85 118.4(7)
C92 C91 C90 123.3(7)
C91 C92 C83 117.0(7)
C91 C92 C93 120.1(7)
C83 C92 C93 122.7(7)
C94 C93 C98 118.5(8)
C94 C93 C92 120.7(8)
C98 C93 C92 120.5(8)
C93 C94 C95 119.4(10)
C96 C95 C94 117.1(11)
C97 C96 C95 123.2(10)
C96 C97 C98 117.4(11)
C97 C98 C93 124.2(10)
C56C C55C C54C 119.7(6)
C53C C54C C55C 119.9(7)
C52C C53C C54C 119.9(6)
C53C C52C C51C 120.9(7)
C56C C51C C52C 119.2(7)
C55C C56C C51C 120.4(6)
C55C C56C C57C 120.4(6)
C51C C56C C57C 119.2(6)
N58C C57C C56C 111.5(5)
N58C C57C C59C 107.9(6)
C56C C57C C59C 114.4(6)
O60C C59C O61C 124.9(7)
O60C C59C C57C 124.5(7)
O61C C59C C57C 110.6(7)
C59C O61C C62C 116.9(7)
O4A Cl1A O3A 114.6(6)
O4A Cl1A O2A' 118.3(8)
O3A Cl1A O2A' 112.9(7)
O4A Cl1A O2A 101.3(10)
O3A Cl1A O2A 109.7(9)
O2A' Cl1A O2A 24.7(9)
O4A Cl1A O5A 105.0(8)
O3A Cl1A O5A 110.7(8)
O2A' Cl1A O5A 92.4(8)
O2A Cl1A O5A 115.3(10)
O2A' O2A Cl1A 77(3)
O2A O2A' Cl1A 78(3)
O12A Cl11 O13A 109.56(9)
O12A Cl11 O14A 109.49(9)
O13A Cl11 O14A 109.48(9)
O12A Cl11 O15A 109.45(9)
O13A Cl11 O15A 109.41(9)
O14A Cl11 O15A 109.43(9)
O20A Cl16 O17A 109.51(9)
O20A Cl16 O19A 109.49(10)
O17A Cl16 O19A 109.45(9)
O20A Cl16 O18A 109.48(9)
O17A Cl16 O18A 109.46(9)
O19A Cl16 O18A 109.45(9)
O24A Cl21 O22A 109.48(11)
O24A Cl21 O23A 109.5(3)
O22A Cl21 O23A 109.47(11)

loop_
_geom_bond_atom_site_label_1
_geom_bond_atom_site_label_2
_geom_bond_distance
C1 C2 1.367(12)
C1 C6 1.399(11)
C2 C3 1.398(12)
C3 C4 1.380(12)
C4 C5 1.374(11)
C5 C6 1.396(11)
C6 C7 1.487(11)
C7 C8 1.373(10)
C7 C16 1.444(9)
C8 C9 1.415(10)
C9 C14 1.414(10)
C9 C10 1.412(10)
C10 C11 1.368(11)
C11 C12 1.407(11)
C12 C13 1.374(10)
C13 C14 1.411(10)
C14 C15 1.433(9)
C15 C16 1.341(10)
C15 C34 1.500(9)
C16 O17 1.402(8)
O17 C18 1.438(7)
C18 C19 1.510(9)
C19 O20 1.425(8)
O20 C21 1.434(9)
C21 C22 1.489(11)
C22 O23 1.428(9)
O23 C24 1.425(9)
C24 C25 1.484(11)
C25 O26 1.434(10)
O26 C27 1.444(9)
C27 C28 1.503(12)
C28 O29 1.448(8)
O29 C30 1.405(10)
C30 C31 1.506(10)
C31 O32 1.428(7)
O32 C33 1.396(8)
C33 C34 1.376(9)
C33 C42 1.429(9)
C34 C35 1.430(10)
C35 C40 1.427(10)
C35 C36 1.423(10)
C36 C37 1.372(11)
C37 C38 1.396(11)
C38 C39 1.368(11)
C39 C40 1.407(10)
C40 C41 1.404(10)
C41 C42 1.370(10)
C42 C43 1.491(10)
C43 C48 1.387(10)
C43 C44 1.415(10)
C44 C45 1.371(11)
C45 C46 1.396(12)
C46 C47 1.369(12)
C47 C48 1.393(11)
C1C C6C 1.391(10)
C1C C2C 1.406(11)
C2C C3C 1.379(13)
C3C C4C 1.399(12)
C4C C5C 1.402(10)
C5C C6C 1.370(11)
C6C C7C 1.516(9)
C7C N8C 1.501(8)
C7C C9C 1.519(10)
C9C O10C 1.190(8)
C9C O11C 1.331(9)
O11C C12C 1.466(9)
C51 C52 1.378(12)
C51 C56 1.412(10)
C52 C53 1.378(11)
C53 C54 1.377(11)
C54 C55 1.381(11)
C55 C56 1.396(10)
C56 C57 1.475(11)
C57 C58 1.369(10)
C57 C66 1.424(10)
C58 C59 1.399(11)
C59 C64 1.413(11)
C59 C60 1.440(10)
C60 C61 1.365(12)
C61 C62 1.393(13)
C62 C63 1.386(12)
C63 C64 1.436(12)
C64 C65 1.432(10)
C65 C66 1.355(11)
C65 C84 1.507(10)
C66 O67 1.397(8)
O67 C68 1.437(8)
C68 C69 1.506(10)
C69 O70 1.448(10)
O70 C71 1.433(10)
C71 C72 1.505(12)
C72 O73 1.402(9)
O73 C74 1.417(9)
C74 C75 1.481(12)
C75 O76 1.432(9)
O76 C77 1.426(9)
C77 C78 1.496(11)
C78 O79 1.426(8)
O79 C80 1.449(9)
C80 C81 1.489(10)
C81 O82 1.438(9)
O82 C83 1.398(8)
C83 C84 1.366(10)
C83 C92 1.443(10)
C84 C85 1.428(10)
C85 C86 1.418(11)
C85 C90 1.433(11)
C86 C87 1.365(11)
C87 C88 1.391(13)
C88 C89 1.355(12)
C89 C90 1.429(10)
C90 C91 1.393(10)
C91 C92 1.373(11)
C92 C93 1.473(11)
C93 C94 1.404(14)
C93 C98 1.395(13)
C94 C95 1.421(12)
C95 C96 1.44(2)
C96 C97 1.36(2)
C97 C98 1.357(12)
C55C C56C 1.375(10)
C55C C54C 1.403(10)
C54C C53C 1.389(11)
C53C C52C 1.365(11)
C52C C51C 1.395(10)
C51C C56C 1.393(10)
C56C C57C 1.506(9)
C57C N58C 1.496(8)
C57C C59C 1.508(11)
C59C O60C 1.193(9)
C59C O61C 1.341(9)
O61C C62C 1.450(10)
Cl1A O4A 1.378(8)
Cl1A O3A 1.408(8)
Cl1A O2A' 1.442(14)
Cl1A O2A 1.45(2)
Cl1A O5A 1.455(10)
O2A O2A' .62(2)
Cl11 O12A 1.4496(10)
Cl11 O13A 1.4499(10)
Cl11 O14A 1.4501(10)
Cl11 O15A 1.4507(11)
Cl16 O20A 1.4498(11)
Cl16 O17A 1.4500(10)
Cl16 O19A 1.4502(11)
Cl16 O18A 1.4502(10)
Cl21 O24A 1.4500(11)
Cl21 O22A 1.4499(11)
Cl21 O23A 1.4503(13)
